data_4102233
loop_
_publ_author_name
'Mujeeb Khan'
'Volker Enkelmann'
'Gunther Brunklaus'

_publ_contact_author_address
; Max-Planck-Institute for Polymer Research 
 Ackermannweg 10 
 D-55128 Mainz
 Germany 
;
_publ_contact_author_email brunklaus@mpip-mainz.mpg.de
_publ_contact_author_fax '+49 379100'
_publ_contact_author_name 'Gunther Brunklaus'
_publ_contact_author_phone '+49 379240'
_publ_section_title
;
 Crystal Engineering of Pharmaceutical Co-crystals: Application of Methyl
 Paraben as Molecular Hook
;
_journal_name_full 'Journal of the American Chemical Society'
_journal_page_first 5254
_journal_page_last 5263
_journal_paper_doi 10.1021/ja100146f
_journal_volume 132
_journal_year 2010
_chemical_absolute_configuration ad
_chemical_formula_moiety 'C28 H32 N2 O5'
_chemical_formula_sum 'C28 H32 N2 O5'
_chemical_formula_weight 476.57
_space_group_IT_number 19
_symmetry_cell_setting orthorhombic
_symmetry_space_group_name_Hall 'P 2ac 2ab'
_symmetry_space_group_name_H-M 'P 21 21 21'
_atom_sites_solution_hydrogens geom
_atom_sites_solution_primary direct
_audit_creation_date 09-05-26
_audit_creation_method CRYSTALS_ver_12.84
_cell_angle_alpha 90
_cell_angle_beta 90
_cell_angle_gamma 90
_cell_formula_units_Z 4
_cell_length_a 9.9621(2)
_cell_length_b 11.4794(3)
_cell_length_c 21.7107(6)
_cell_measurement_reflns_used 0
_cell_measurement_temperature 120
_cell_measurement_theta_max 0
_cell_measurement_theta_min 0
_cell_volume 2482.81(11)
_computing_cell_refinement 'DENZO/SCALEPACK (Otwinowski & Minor, 1997)'
_computing_data_collection 'COLLECT (Nonius, 1997-2001).'
_computing_data_reduction 'DENZO/SCALEPACK (Otwinowski & Minor, 1997)'
_computing_molecular_graphics 'CAMERON (Watkin et al., 1996)'
_computing_publication_material 'CRYSTALS (Betteridge et al., 2003)'
_computing_structure_refinement 'CRYSTALS (Betteridge et al., 2003)'
_computing_structure_solution 'SHELXS 86 (Sheldrick, 1986)'
_diffrn_ambient_temperature 120
_diffrn_measured_fraction_theta_full 0.999
_diffrn_measured_fraction_theta_max 0.999
_diffrn_measurement_device_type 'Nonius KappaCCD'
_diffrn_measurement_method '\f & \w scans'
_diffrn_radiation_monochromator graphite
_diffrn_radiation_type 'Mo K\a'
_diffrn_radiation_wavelength 0.71073
_diffrn_reflns_av_R_equivalents 0.069
_diffrn_reflns_limit_h_max 13
_diffrn_reflns_limit_h_min -13
_diffrn_reflns_limit_k_max 15
_diffrn_reflns_limit_k_min -15
_diffrn_reflns_limit_l_max 30
_diffrn_reflns_limit_l_min -30
_diffrn_reflns_number 22363
_diffrn_reflns_theta_full 29.537
_diffrn_reflns_theta_max 29.537
_diffrn_reflns_theta_min 1.876
_diffrn_standards_number 0
_exptl_absorpt_coefficient_mu 0.088
_exptl_absorpt_correction_T_max 0.99
_exptl_absorpt_correction_T_min 0.65
_exptl_absorpt_correction_type multi-scan
_exptl_absorpt_process_details 'SORTAV (Blessing)'
_exptl_crystal_colour colourless
_exptl_crystal_density_diffrn 1.275
_exptl_crystal_description prism
_exptl_crystal_F_000 1016
_exptl_crystal_size_max 0.44
_exptl_crystal_size_mid 0.32
_exptl_crystal_size_min 0.17
_refine_diff_density_max 0.32
_refine_diff_density_min -0.30
_refine_ls_abs_structure_details 'Flack (1983), 3003 Friedel-pairs'
_refine_ls_abs_structure_Flack 0.1(09)
_refine_ls_goodness_of_fit_ref 1.1090
_refine_ls_hydrogen_treatment constr
_refine_ls_matrix_type full
_refine_ls_number_parameters 317
_refine_ls_number_reflns 4239
_refine_ls_number_restraints 0
_refine_ls_R_factor_all 0.0677
_refine_ls_R_factor_gt 0.0374
_refine_ls_shift/su_max 0.000176
_refine_ls_structure_factor_coef F
_refine_ls_weighting_details
;

 Method, part 1, Chebychev polynomial, (Watkin, 1994, Prince, 1982) 

 [weight] = 1.0/[A~0~*T~0~(x)+A~1~*T~1~(x) ... +A~n-1~]*T~n-1~(x)] 

 where A~i~ are the Chebychev coefficients listed below and x= Fcalc/Fmax 

 Method = Robust Weighting (Prince, 1982) 

 W = [weight] * [1-(deltaF/6*sigmaF)^2^]^2^ 

 A~i~ are: 

 1.23 0.547 0.917 

;
_refine_ls_weighting_scheme calc
_refine_ls_wR_factor_all 0.0567
_refine_ls_wR_factor_gt 0.0416
_refine_ls_wR_factor_ref 0.0416
_reflns_limit_h_max 13
_reflns_limit_h_min -13
_reflns_limit_k_max 15
_reflns_limit_k_min 0
_reflns_limit_l_max 30
_reflns_limit_l_min 0
_reflns_number_gt 4239
_reflns_number_total 6881
_reflns_threshold_expression I>3.0\s(I)
_cod_data_source_file ja100146f_si_002.cif
_cod_data_source_block CRYSTALS_cif
_cod_original_sg_symbol_H-M 'P 21 21 21 '
_cod_database_code 4102233

loop_
_symmetry_equiv_pos_as_xyz
x,y,z
x+1/2,-y+1/2,-z
-x,y+1/2,-z+1/2
-x+1/2,-y,z+1/2

loop_
_atom_site_label
_atom_site_type_symbol
_atom_site_fract_x
_atom_site_fract_y
_atom_site_fract_z
_atom_site_U_iso_or_equiv
_atom_site_occupancy
_atom_site_adp_type
_atom_site_refinement_flags_posn
C1 C 0.5446(2) 0.88445(17) 0.22826(9) 0.0312 1.0000 Uani .
C2 C 0.56412(19) 0.78115(17) 0.19483(8) 0.0272 1.0000 Uani .
C3 C 0.45535(18) 0.71664(16) 0.17612(7) 0.0229 1.0000 Uani .
C4 C 0.32469(17) 0.75890(15) 0.19073(7) 0.0214 1.0000 Uani .
C5 C 0.31552(18) 0.86427(17) 0.22436(7) 0.0253 1.0000 Uani .
C6 C 0.18712(19) 0.91035(17) 0.23843(8) 0.0282 1.0000 Uani .
C7 C 0.0730(2) 0.85453(18) 0.22069(8) 0.0294 1.0000 Uani .
C8 C 0.08163(19) 0.74721(16) 0.18891(8) 0.0251 1.0000 Uani .
C9 C 0.20389(18) 0.69987(16) 0.17424(7) 0.0227 1.0000 Uani .
C10 C -0.0375(2) 0.59145(19) 0.14134(9) 0.0332 1.0000 Uani .
C11 C 0.47285(17) 0.60369(16) 0.14076(8) 0.0218 1.0000 Uani .
C12 C 0.44047(18) 0.62229(14) 0.07227(7) 0.0225 1.0000 Uani .
C13 C 0.5456(2) 0.69427(16) 0.03695(8) 0.0266 1.0000 Uani .
C14 C 0.5526(2) 0.64735(18) -0.02938(8) 0.0302 1.0000 Uani .
C15 C 0.4085(2) 0.6355(2) -0.05460(8) 0.0360 1.0000 Uani .
C16 C 0.3359(2) 0.54069(19) -0.01710(8) 0.0323 1.0000 Uani .
C17 C 0.5394(2) 0.45256(18) 0.02013(9) 0.0329 1.0000 Uani .
C18 C 0.61605(19) 0.52554(19) -0.02890(9) 0.0323 1.0000 Uani .
C19 C 0.7641(2) 0.5272(2) -0.01581(10) 0.0395 1.0000 Uani .
C20 C 0.8576(3) 0.5035(2) -0.05566(13) 0.0542 1.0000 Uani .
C21 C -0.1769(2) 0.15669(19) 0.15308(8) 0.0326 1.0000 Uani .
C22 C -0.0441(2) 0.20869(17) 0.13870(8) 0.0286 1.0000 Uani .
C23 C 0.0644(2) 0.17161(17) 0.17405(8) 0.0310 1.0000 Uani .
C24 C 0.1904(2) 0.21754(17) 0.16546(9) 0.0318 1.0000 Uani .
C25 C 0.2107(2) 0.30183(16) 0.11974(9) 0.0311 1.0000 Uani .
C26 C 0.1036(2) 0.33705(18) 0.08315(10) 0.0351 1.0000 Uani .
C27 C -0.0232(2) 0.29131(18) 0.09294(9) 0.0326 1.0000 Uani .
C28 C -0.4105(2) 0.1676(2) 0.13852(13) 0.0525 1.0000 Uani .
O1 O -0.04017(13) 0.69810(13) 0.17500(6) 0.0306 1.0000 Uani .
O2 O 0.60493(12) 0.55804(11) 0.14767(6) 0.0262 1.0000 Uani .
O21 O -0.19430(16) 0.07452(14) 0.18679(7) 0.0423 1.0000 Uani .
O22 O -0.27727(15) 0.21195(14) 0.12440(8) 0.0423 1.0000 Uani .
O23 O 0.33632(15) 0.34420(13) 0.11391(7) 0.0407 1.0000 Uani .
N1 N 0.42579(16) 0.92592(14) 0.24342(7) 0.0298 1.0000 Uani .
N2 N 0.41241(15) 0.51100(13) 0.03933(7) 0.0267 1.0000 Uani .
H11 H 0.6217 0.9270 0.2408 0.0384 1.0000 Uiso R
H21 H 0.6522 0.7559 0.1847 0.0358 1.0000 Uiso R
H61 H 0.1811 0.9819 0.2603 0.0338 1.0000 Uiso R
H71 H -0.0124 0.8871 0.2297 0.0390 1.0000 Uiso R
H91 H 0.2084 0.6279 0.1527 0.0294 1.0000 Uiso R
H101 H -0.1267 0.5656 0.1342 0.0410 1.0000 Uiso R
H102 H 0.0065 0.6031 0.1030 0.0410 1.0000 Uiso R
H103 H 0.0097 0.5344 0.1645 0.0410 1.0000 Uiso R
H111 H 0.4109 0.5487 0.1569 0.0271 1.0000 Uiso R
H121 H 0.3597 0.6662 0.0709 0.0293 1.0000 Uiso R
H131 H 0.5212 0.7743 0.0368 0.0354 1.0000 Uiso R
H132 H 0.6305 0.6854 0.0563 0.0354 1.0000 Uiso R
H141 H 0.6037 0.6984 -0.0546 0.0406 1.0000 Uiso R
H151 H 0.3624 0.7073 -0.0495 0.0462 1.0000 Uiso R
H152 H 0.4101 0.6152 -0.0970 0.0462 1.0000 Uiso R
H161 H 0.2488 0.5667 -0.0058 0.0418 1.0000 Uiso R
H162 H 0.3284 0.4729 -0.0419 0.0418 1.0000 Uiso R
H171 H 0.5954 0.4429 0.0552 0.0464 1.0000 Uiso R
H172 H 0.5178 0.3784 0.0035 0.0464 1.0000 Uiso R
H181 H 0.6030 0.4909 -0.0682 0.0397 1.0000 Uiso R
H191 H 0.7913 0.5456 0.0250 0.0496 1.0000 Uiso R
H201 H 0.9497 0.5054 -0.0443 0.0700 1.0000 Uiso R
H202 H 0.8327 0.4850 -0.0967 0.0700 1.0000 Uiso R
H231 H 0.0506 0.1139 0.2047 0.0400 1.0000 Uiso R
H241 H 0.2635 0.1924 0.1902 0.0407 1.0000 Uiso R
H261 H 0.1182 0.3923 0.0513 0.0470 1.0000 Uiso R
H271 H -0.0968 0.3174 0.0688 0.0454 1.0000 Uiso R
H281 H -0.4760 0.2110 0.1165 0.0684 1.0000 Uiso R
H282 H -0.4263 0.1750 0.1815 0.0684 1.0000 Uiso R
H283 H -0.4160 0.0878 0.1271 0.0684 1.0000 Uiso R
H2 H 0.3399 0.4148 0.0834 0.0500 1.0000 Uiso R
H1 H 0.6182 0.5228 0.1840 0.0500 1.0000 Uiso R

loop_
_atom_site_aniso_label
_atom_site_aniso_U_11
_atom_site_aniso_U_22
_atom_site_aniso_U_33
_atom_site_aniso_U_23
_atom_site_aniso_U_13
_atom_site_aniso_U_12
C1 0.0268(10) 0.0377(11) 0.0291(9) -0.0072(8) -0.0011(7) -0.0081(9)
C2 0.0207(9) 0.0370(10) 0.0240(8) -0.0006(7) 0.0011(6) -0.0018(8)
C3 0.0241(8) 0.0292(9) 0.0153(7) 0.0028(6) -0.0010(6) -0.0018(7)
C4 0.0233(9) 0.0262(9) 0.0149(7) 0.0018(6) 0.0008(6) 0.0001(7)
C5 0.0264(9) 0.0321(10) 0.0175(7) -0.0007(7) 0.0011(7) -0.0028(8)
C6 0.0291(10) 0.0328(10) 0.0228(8) -0.0044(7) 0.0016(7) 0.0022(8)
C7 0.0269(9) 0.0377(10) 0.0236(8) -0.0024(8) 0.0014(7) 0.0052(8)
C8 0.0239(9) 0.0333(9) 0.0183(7) 0.0034(7) -0.0015(6) -0.0027(7)
C9 0.0259(9) 0.0260(9) 0.0162(7) 0.0024(6) 0.0004(6) -0.0027(7)
C10 0.0287(10) 0.0442(11) 0.0268(9) -0.0003(8) -0.0005(8) -0.0102(9)
C11 0.0194(8) 0.0265(8) 0.0196(7) 0.0033(6) 0.0013(6) 0.0002(7)
C12 0.0235(9) 0.0234(8) 0.0205(7) -0.0007(6) 0.0010(6) 0.0003(7)
C13 0.0302(9) 0.0257(9) 0.0240(8) 0.0029(7) 0.0038(7) 0.0002(8)
C14 0.0298(10) 0.0413(11) 0.0195(8) 0.0052(8) 0.0039(7) -0.0010(9)
C15 0.0368(11) 0.0496(12) 0.0216(8) 0.0059(8) -0.0024(8) 0.0023(10)
C16 0.0304(10) 0.0429(12) 0.0236(9) -0.0053(8) -0.0031(7) -0.0029(9)
C17 0.0371(11) 0.0308(10) 0.0309(9) -0.0091(8) 0.0006(8) 0.0048(8)
C18 0.0293(10) 0.0434(11) 0.0241(9) -0.0098(8) 0.0002(7) 0.0005(9)
C19 0.0333(11) 0.0474(13) 0.0378(11) -0.0123(10) -0.0001(8) 0.0024(10)
C20 0.0358(13) 0.0632(17) 0.0635(16) -0.0216(13) 0.0038(11) -0.0014(12)
C21 0.0328(11) 0.0372(11) 0.0277(9) -0.0094(8) 0.0011(8) -0.0011(9)
C22 0.0315(9) 0.0258(9) 0.0285(9) -0.0092(7) 0.0008(8) -0.0008(8)
C23 0.0359(11) 0.0290(10) 0.0282(9) -0.0015(7) 0.0030(8) -0.0008(8)
C24 0.0330(10) 0.0309(10) 0.0315(9) -0.0012(8) -0.0031(8) -0.0001(8)
C25 0.0337(10) 0.0244(9) 0.0352(9) -0.0039(8) 0.0008(8) -0.0044(8)
C26 0.0422(12) 0.0261(9) 0.0370(10) 0.0026(8) -0.0046(9) -0.0024(9)
C27 0.0355(11) 0.0285(10) 0.0337(10) -0.0039(8) -0.0062(8) -0.0001(8)
C28 0.0305(12) 0.0645(16) 0.0626(15) -0.0035(13) -0.0023(11) -0.0052(11)
O1 0.0210(6) 0.0433(8) 0.0273(6) -0.0041(6) -0.0005(5) -0.0036(6)
O2 0.0225(6) 0.0311(7) 0.0249(6) 0.0041(5) -0.0031(5) 0.0044(5)
O21 0.0378(9) 0.0457(9) 0.0434(8) 0.0028(7) 0.0038(7) -0.0072(7)
O22 0.0292(8) 0.0448(9) 0.0529(9) -0.0022(7) -0.0036(7) -0.0014(7)
O23 0.0333(8) 0.0379(8) 0.0511(9) 0.0112(7) -0.0047(6) -0.0094(7)
N1 0.0299(9) 0.0320(8) 0.0274(7) -0.0072(6) 0.0002(6) -0.0040(7)
N2 0.0280(8) 0.0293(8) 0.0226(7) -0.0022(6) 0.0005(6) -0.0028(7)

loop_
_atom_type_symbol
_atom_type_scat_dispersion_real
_atom_type_scat_dispersion_imag
_atom_type_scat_Cromer_Mann_a1
_atom_type_scat_Cromer_Mann_b1
_atom_type_scat_Cromer_Mann_a2
_atom_type_scat_Cromer_Mann_b2
_atom_type_scat_Cromer_Mann_a3
_atom_type_scat_Cromer_Mann_b3
_atom_type_scat_Cromer_Mann_a4
_atom_type_scat_Cromer_Mann_b4
_atom_type_scat_Cromer_Mann_c
_atom_type_scat_source
C 0.0033 0.0016 2.3100 20.8439 1.0200 10.2075 1.5886 0.5687 0.8650 51.6512 0.2156 'International Tables Vol C 4.2.6.8 and 6.1.1.4'
H 0.0000 0.0000 0.4930 10.5109 0.3229 26.1257 0.1402 3.1424 0.0408 57.7998 0.0030 'International Tables Vol C 4.2.6.8 and 6.1.1.4'
O 0.0106 0.0060 3.0485 13.2771 2.2868 5.7011 1.5463 0.3239 0.8670 32.9089 0.2508 'International Tables Vol C 4.2.6.8 and 6.1.1.4'
N 0.0061 0.0033 12.2126 0.0057 3.1322 9.8933 2.0125 28.9975 1.1663 0.5826 -11.5290 'International Tables Vol C 4.2.6.8 and 6.1.1.4'

loop_
_geom_angle_atom_site_label_1
_geom_angle_atom_site_label_2
_geom_angle_atom_site_label_3
_geom_angle
_geom_angle_publ_flag
C2 C1 N1 123.99(17) yes
C2 C1 H11 118.1 no
N1 C1 H11 118.0 no
C1 C2 C3 119.92(17) yes
C1 C2 H21 120.4 no
C3 C2 H21 119.7 no
C2 C3 C4 118.11(16) yes
C2 C3 C11 121.32(16) yes
C4 C3 C11 120.57(16) yes
C3 C4 C5 117.69(16) yes
C3 C4 C9 123.57(16) yes
C5 C4 C9 118.73(16) yes
C4 C5 C6 119.22(16) yes
C4 C5 N1 123.03(16) yes
C6 C5 N1 117.74(17) yes
C5 C6 C7 121.15(17) yes
C5 C6 H61 119.2 no
C7 C6 H61 119.7 no
C6 C7 C8 119.84(17) yes
C6 C7 H71 120.3 no
C8 C7 H71 119.8 no
C7 C8 C9 120.82(17) yes
C7 C8 O1 114.31(16) yes
C9 C8 O1 124.87(16) yes
C4 C9 C8 120.18(16) yes
C4 C9 H91 119.8 no
C8 C9 H91 120.0 no
O1 C10 H101 109.5 no
O1 C10 H102 109.7 no
H101 C10 H102 109.5 no
O1 C10 H103 109.3 no
H101 C10 H103 109.5 no
H102 C10 H103 109.5 no
C3 C11 C12 110.30(14) yes
C3 C11 O2 111.55(15) yes
C12 C11 O2 110.30(14) yes
C3 C11 H111 107.9 no
C12 C11 H111 108.2 no
O2 C11 H111 108.5 no
C11 C12 C13 114.46(14) yes
C11 C12 N2 112.61(14) yes
C13 C12 N2 110.42(13) yes
C11 C12 H121 106.4 no
C13 C12 H121 106.0 no
N2 C12 H121 106.3 no
C12 C13 C14 108.01(15) yes
C12 C13 H131 110.3 no
C14 C13 H131 110.3 no
C12 C13 H132 109.2 no
C14 C13 H132 109.6 no
H131 C13 H132 109.5 no
C13 C14 C15 108.72(16) yes
C13 C14 C18 109.34(15) yes
C15 C14 C18 107.76(17) yes
C13 C14 H141 110.4 no
C15 C14 H141 110.4 no
C18 C14 H141 110.2 no
C14 C15 C16 108.19(15) yes
C14 C15 H151 109.4 no
C16 C15 H151 108.9 no
C14 C15 H152 110.5 no
C16 C15 H152 110.3 no
H151 C15 H152 109.5 no
C15 C16 N2 110.97(16) yes
C15 C16 H161 110.1 no
N2 C16 H161 109.1 no
C15 C16 H162 108.4 no
N2 C16 H162 108.7 no
H161 C16 H162 109.5 no
C18 C17 N2 111.45(16) yes
C18 C17 H171 108.8 no
N2 C17 H171 109.1 no
C18 C17 H172 109.4 no
N2 C17 H172 108.6 no
H171 C17 H172 109.5 no
C14 C18 C17 107.05(15) yes
C14 C18 C19 113.21(17) yes
C17 C18 C19 111.08(17) yes
C14 C18 H181 108.6 no
C17 C18 H181 108.8 no
C19 C18 H181 108.0 no
C18 C19 C20 125.1(2) yes
C18 C19 H191 117.3 no
C20 C19 H191 117.5 no
C19 C20 H201 121.0 no
C19 C20 H202 119.0 no
H201 C20 H202 120.0 no
C22 C21 O21 124.75(19) yes
C22 C21 O22 112.17(17) yes
O21 C21 O22 123.08(19) yes
C21 C22 C23 116.94(17) yes
C21 C22 C27 123.98(18) yes
C23 C22 C27 119.08(18) yes
C22 C23 C24 121.14(18) yes
C22 C23 H231 119.2 no
C24 C23 H231 119.6 no
C23 C24 C25 119.54(18) yes
C23 C24 H241 120.5 no
C25 C24 H241 120.0 no
C24 C25 C26 119.65(18) yes
C24 C25 O23 116.72(18) yes
C26 C25 O23 123.63(18) yes
C25 C26 C27 120.15(19) yes
C25 C26 H261 119.5 no
C27 C26 H261 120.4 no
C22 C27 C26 120.40(19) yes
C22 C27 H271 119.6 no
C26 C27 H271 120.0 no
O22 C28 H281 109.7 no
O22 C28 H282 109.1 no
H281 C28 H282 109.5 no
O22 C28 H283 109.6 no
H281 C28 H283 109.5 no
H282 C28 H283 109.5 no
C10 O1 C8 116.67(15) yes
C11 O2 H1 113.3 no
C28 O22 C21 114.70(18) yes
C25 O23 H2 111.7 no
C5 N1 C1 117.25(16) yes
C17 N2 C12 111.14(14) yes
C17 N2 C16 107.97(15) yes
C12 N2 C16 107.21(14) yes

loop_
_geom_bond_atom_site_label_1
_geom_bond_atom_site_label_2
_geom_bond_distance
_geom_bond_publ_flag
C1 C2 1.404(3) yes
C1 N1 1.317(3) yes
C1 H11 0.950 no
C2 C3 1.374(3) yes
C2 H21 0.950 no
C3 C4 1.425(2) yes
C3 C11 1.517(3) yes
C4 C5 1.416(2) yes
C4 C9 1.427(2) yes
C5 C6 1.417(3) yes
C5 N1 1.371(2) yes
C6 C7 1.360(3) yes
C6 H61 0.950 no
C7 C8 1.415(3) yes
C7 H71 0.950 no
C8 C9 1.371(3) yes
C8 O1 1.372(2) yes
C9 H91 0.950 no
C10 O1 1.426(3) yes
C10 H101 0.950 no
C10 H102 0.950 no
C10 H103 0.950 no
C11 C12 1.537(2) yes
C11 O2 1.424(2) yes
C11 H111 0.950 no
C12 C13 1.539(2) yes
C12 N2 1.490(2) yes
C12 H121 0.950 no
C13 C14 1.539(2) yes
C13 H131 0.950 no
C13 H132 0.950 no
C14 C15 1.542(3) yes
C14 C18 1.534(3) yes
C14 H141 0.950 no
C15 C16 1.540(3) yes
C15 H151 0.950 no
C15 H152 0.950 no
C16 N2 1.483(2) yes
C16 H161 0.950 no
C16 H162 0.950 no
C17 C18 1.555(3) yes
C17 N2 1.491(2) yes
C17 H171 0.950 no
C17 H172 0.950 no
C18 C19 1.502(3) yes
C18 H181 0.950 no
C19 C20 1.301(3) yes
C19 H191 0.950 no
C20 H201 0.950 no
C20 H202 0.950 no
C21 C22 1.484(3) yes
C21 O21 1.206(3) yes
C21 O22 1.338(3) yes
C22 C23 1.393(3) yes
C22 C27 1.389(3) yes
C23 C24 1.375(3) yes
C23 H231 0.950 no
C24 C25 1.401(3) yes
C24 H241 0.950 no
C25 C26 1.391(3) yes
C25 O23 1.348(2) yes
C26 C27 1.384(3) yes
C26 H261 0.950 no
C27 H271 0.950 no
C28 O22 1.454(3) yes
C28 H281 0.950 no
C28 H282 0.950 no
C28 H283 0.950 no
O2 H1 0.896 no
O23 H2 1.046 no

loop_
_geom_hbond_atom_site_label_D
_geom_hbond_atom_site_label_H
_geom_hbond_atom_site_label_A
_geom_hbond_site_symmetry_A
_geom_hbond_angle_DHA
_geom_hbond_distance_DH
_geom_hbond_distance_HA
_geom_hbond_distance_DA
_geom_hbond_publ_flag
O23 H2 N2 . 156 1.05 1.63 2.620(2) yes
O2 H1 N1 3_645 157 0.90 1.98 2.826(2) yes
